data_7228193
loop_
_publ_author_name
'Matthias Welsch'
'Dietrich Babel'

_publ_section_title
;
 The crystal structure of Na2CoFeF7 and a second modification of Na2CuFeF7
 : another weberite variant
;
_journal_name_full 'Zeitschrift fur Naturforschung'
_journal_page_first 685
_journal_page_last 692
_journal_paper_doi 10.1515/znb-1992-0513
_journal_volume 47b
_journal_year 1992
_chemical_formula_sum 'Co F7 Fe Na2'
_chemical_formula_weight 293.75
_space_group_IT_number 15
_symmetry_cell_setting monoclinic
_symmetry_Int_Tables_number 15
_symmetry_space_group_name_Hall '-C 2yc'
_symmetry_space_group_name_H-M 'C 1 2/c 1'
_cell_angle_alpha 90.
_cell_angle_beta 99.71(5)
_cell_angle_gamma 90.
_cell_formula_units_Z 16
_cell_length_a 12.622(6)
_cell_length_b 7.360(4)
_cell_length_c 24.516(20)
_cell_volume 2245(2)
_diffrn_ambient_temperature 293
_diffrn_radiation_probe x-ray
_diffrn_radiation_type MoK\a
_diffrn_radiation_wavelength 0.71069
_exptl_absorpt_coefficient_mu 5.53
_exptl_crystal_density_diffrn 3.477
_refine_ls_goodness_of_fit_ref 1.742
_refine_ls_number_reflns 1005
_refine_ls_R_factor_all 0.0652
_refine_ls_R_factor_gt 0.0362
_refine_ls_wR_factor_gt 0.0431
_cod_data_source_file Z-Naturforsch--1992-47b-685-692-1.cif
_cod_data_source_block Na2CoFeF7
_cod_original_cell_volume 2249.9(29)
_cod_original_sg_symbol_H-M 'C 2/c'
_cod_database_code 7228193

loop_
_symmetry_equiv_pos_site_id
_symmetry_equiv_pos_as_xyz
1 x,y,z
2 -x,y,1/2-z
3 -x,-y,-z
4 x,-y,1/2+z
5 1/2+x,1/2+y,z
6 1/2-x,1/2+y,1/2-z
7 1/2-x,1/2-y,-z
8 1/2+x,1/2-y,1/2+z

loop_
_atom_site_label
_atom_site_type_symbol
_atom_site_thermal_displace_type
_atom_site_fract_x
_atom_site_fract_y
_atom_site_fract_z
_atom_site_occupancy
_atom_site_U_iso_or_equiv
_atom_site_calc_flag
_atom_site_refinement_flags
_atom_site_disorder_assembly
_atom_site_disorder_group
Co1 Co Uiso 0.3780(4) 0.0099(6) 0.1280(2) 1.000 0.0091(6) . . . .
Co2 Co Uiso 0.1273(6) 0.2609(3) 0.1270(3) 1.000 0.0094(6) . . . .
Fe1 Fe Uiso 0.25000 0.25000 0.00000 1.000 0.012(2) . . . .
Fe2 Fe Uiso 0.00000 0.2475(5) 0.25000 1.000 0.009(2) . . . .
Fe3 Fe Uiso 0.1262(6) 0.7629(4) 0.1246(3) 1.000 0.0110(6) . . . .
F1 F Uiso 0.3369(11) 0.0818(17) 0.0461(5) 1.000 0.021(4) . . . .
F2 F Uiso 0.4210(12) -0.0599(19) 0.2073(5) 1.000 0.026(5) . . . .
F3 F Uiso 0.4851(12) 0.2088(14) 0.1408(6) 1.000 0.022(4) . . . .
F4 F Uiso 0.2677(11) -0.1923(15) 0.1107(6) 1.000 0.021(4) . . . .
F5 F Uiso 0.1451(14) 0.2731(14) 0.0470(7) 1.000 0.025(5) . . . .
F6 F Uiso 0.1148(12) 0.2535(13) 0.2079(6) 1.000 0.019(5) . . . .
F7 F Uiso 0.0739(7) 0.0014(14) 0.1095(4) 1.000 0.022(3) . . . .
F8 F Uiso 0.1798(7) 0.5182(15) 0.1398(4) 1.000 0.022(3) . . . .
F9 F Uiso 0.2778(9) 0.1834(15) 0.1535(5) 1.000 0.022(4) . . . .
F10 F Uiso -0.0244(9) 0.3319(15) 0.1000(4) 1.000 0.023(4) . . . .
F11 F Uiso 0.3326(11) 0.4581(17) 0.0319(5) 1.000 0.012(4) . . . .
F12 F Uiso 0.0799(11) 0.0606(19) 0.2929(5) 1.000 0.026(5) . . . .
F13 F Uiso 0.1686(13) 0.8065(15) 0.2041(6) 1.000 0.024(4) . . . .
F14 F Uiso 0.0898(13) 0.7234(14) 0.0458(6) 1.000 0.021(4) . . . .
Na1 Na Uiso 0.00000 0.00000 0.00000 1.000 0.039(5) . . . .
Na2 Na Uiso 0.00000 0.50000 0.00000 1.000 0.034(5) . . . .
Na3 Na Uiso 0.25000 0.25000 0.50000 1.000 0.046(7) . . . .
Na4 Na Uiso 0.00000 0.7793(18) 0.25000 1.000 0.044(7) . . . .
Na5 Na Uiso 0.2521(5) 0.0410(15) 0.2519(3) 1.000 0.031(4) . . . .
Na6 Na Uiso 0.3763(15) 0.500(2) 0.1230(6) 1.000 0.046(3) . . . .

loop_
_geom_angle_atom_site_label_1
_geom_angle_atom_site_label_2
_geom_angle_atom_site_label_3
_geom_angle
_geom_angle_site_symmetry_1
_geom_angle_site_symmetry_2
_geom_angle_site_symmetry_3
_geom_angle_publ_flag
F1 Co1 F2 178.8(7) . . . yes
F1 Co1 F3 91.0(6) . . . yes
F1 Co1 F4 86.2(6) . . . yes
F1 Co1 F9 94.2(5) . . . yes
F1 Co1 F10 84.4(5) . . 5_545 yes
F2 Co1 F3 88.3(6) . . . yes
F2 Co1 F4 94.5(6) . . . yes
F2 Co1 F9 86.6(6) . . . yes
F2 Co1 F10 94.8(5) . . 5_545 yes
F3 Co1 F4 177.1(7) . . . yes
F3 Co1 F9 85.9(5) . . . yes
F3 Co1 F10 95.5(6) . . 5_545 yes
F4 Co1 F9 95.0(5) . . . yes
F4 Co1 F10 83.6(5) . . 5_545 yes
F9 Co1 F10 178.1(5) . . 5_545 yes
F5 Co2 F6 177.9(7) . . . yes
F5 Co2 F7 85.7(5) . . . yes
F5 Co2 F8 91.3(5) . . . yes
F5 Co2 F9 94.2(7) . . . yes
F5 Co2 F10 85.6(6) . . . yes
F6 Co2 F7 95.9(5) . . . yes
F6 Co2 F8 87.2(5) . . . yes
F6 Co2 F9 84.2(6) . . . yes
F6 Co2 F10 96.0(6) . . . yes
F7 Co2 F8 176.9(6) . . . yes
F7 Co2 F9 93.7(4) . . . yes
F7 Co2 F10 84.9(5) . . . yes
F8 Co2 F9 87.0(5) . . . yes
F8 Co2 F10 94.5(4) . . . yes
F9 Co2 F10 178.5(5) . . . yes
F1 Fe1 F5 95.1(6) . . . yes
F1 Fe1 F11 93.3(5) . . . yes
F1 Fe1 F1 180.00 . . 7_555 yes
F1 Fe1 F5 84.9(6) . . 7_555 yes
F1 Fe1 F11 86.7(5) . . 7_555 yes
F5 Fe1 F11 93.8(6) . . . yes
F1 Fe1 F5 84.9(6) 7_555 . . yes
F5 Fe1 F5 180.00 . . 7_555 yes
F5 Fe1 F11 86.2(6) . . 7_555 yes
F1 Fe1 F11 86.7(5) 7_555 . . yes
F5 Fe1 F11 86.2(6) 7_555 . . yes
F11 Fe1 F11 180.00 . . 7_555 yes
F1 Fe1 F5 95.1(6) 7_555 . 7_555 yes
F1 Fe1 F11 93.3(5) 7_555 . 7_555 yes
F5 Fe1 F11 93.8(6) 7_555 . 7_555 yes
F6 Fe2 F12 86.4(6) . . . yes
F6 Fe2 F6 177.4(5) . . 2_555 yes
F6 Fe2 F12 95.6(6) . . 2_555 yes
F2 Fe2 F6 93.4(6) 5_455 . . yes
F2 Fe2 F6 84.7(6) 6_555 . . yes
F6 Fe2 F12 95.6(6) 2_555 . . yes
F12 Fe2 F12 88.0(6) . . 2_555 yes
F2 Fe2 F12 178.9(6) 5_455 . . yes
F2 Fe2 F12 93.1(6) 6_555 . . yes
F6 Fe2 F12 86.4(6) 2_555 . 2_555 yes
F2 Fe2 F6 84.7(6) 5_455 . 2_555 yes
F2 Fe2 F6 93.4(6) 6_555 . 2_555 yes
F2 Fe2 F12 93.1(6) 5_455 . 2_555 yes
F2 Fe2 F12 178.9(5) 6_555 . 2_555 yes
F2 Fe2 F2 85.9(6) 5_455 . 6_555 yes
F8 Fe3 F13 86.2(5) . . . yes
F8 Fe3 F14 94.0(5) . . . yes
F4 Fe3 F8 83.6(5) 1_565 . . yes
F7 Fe3 F8 179.8(7) 1_565 . . yes
F3 Fe3 F8 94.2(5) 5_455 . . yes
F13 Fe3 F14 177.8(8) . . . yes
F4 Fe3 F13 92.5(7) 1_565 . . yes
F7 Fe3 F13 94.1(5) 1_565 . . yes
F3 Fe3 F13 86.3(7) 5_455 . . yes
F4 Fe3 F14 85.4(7) 1_565 . . yes
F7 Fe3 F14 85.8(5) 1_565 . . yes
F3 Fe3 F14 95.9(7) 5_455 . . yes
F4 Fe3 F7 96.4(5) 1_565 . 1_565 yes
F3 Fe3 F4 177.5(6) 5_455 . 1_565 yes
F3 Fe3 F7 85.9(5) 5_455 . 1_565 yes
Co1 F1 Fe1 140.8(7) . . . yes
Co1 F2 Fe2 138.3(8) . . 5_545 yes
Co1 F3 Fe3 138.4(7) . . 5_545 yes
Co1 F4 Fe3 136.1(7) . . 1_545 yes
Co2 F5 Fe1 142.1(10) . . . yes
Co2 F6 Fe2 136.2(8) . . . yes
Co2 F7 Fe3 137.2(6) . . 1_545 yes
Co2 F8 Fe3 138.5(6) . . . yes
Co1 F9 Co2 135.4(7) . . . yes
Co1 F10 Co2 132.3(6) 5_455 . . yes

loop_
_geom_bond_atom_site_label_1
_geom_bond_atom_site_label_2
_geom_bond_distance
_geom_bond_site_symmetry_1
_geom_bond_site_symmetry_2
_geom_bond_publ_flag
Co1 F1 2.057(13) . . yes
Co1 F2 1.996(13) . . yes
Co1 F3 1.981(14) . . yes
Co1 F4 2.033(14) . . yes
Co1 F9 1.972(12) . . yes
Co1 F10 1.998(12) . 5_545 yes
Co2 F5 2.014(19) . . yes
Co2 F6 2.017(16) . . yes
Co2 F7 2.047(11) . . yes
Co2 F8 2.013(11) . . yes
Co2 F9 1.985(14) . . yes
Co2 F10 1.988(14) . . yes
Fe1 F1 1.896(13) . . yes
Fe1 F5 1.904(18) . . yes
Fe1 F11 1.942(13) . . yes
Fe1 F1 1.896(13) . 7_555 yes
Fe1 F5 1.904(18) . 7_555 yes
Fe1 F11 1.942(13) . 7_555 yes
Fe2 F6 1.916(15) . . yes
Fe2 F12 1.913(14) . . yes
Fe2 F6 1.916(15) . 2_555 yes
Fe2 F12 1.913(14) . 2_555 yes
Fe2 F2 1.936(14) . 5_455 yes
Fe2 F2 1.936(14) . 6_555 yes
Fe3 F8 1.938(12) . . yes
Fe3 F13 1.959(16) . . yes
Fe3 F14 1.931(16) . . yes
Fe3 F4 1.903(16) . 1_565 yes
Fe3 F7 1.890(11) . 1_565 yes
Fe3 F3 1.931(17) . 5_455 yes

loop_
_geom_torsion_atom_site_label_1
_geom_torsion_atom_site_label_2
_geom_torsion_atom_site_label_3
_geom_torsion_atom_site_label_4
_geom_torsion
_geom_torsion_site_symmetry_1
_geom_torsion_site_symmetry_2
_geom_torsion_site_symmetry_3
_geom_torsion_site_symmetry_4
_geom_torsion_publ_flag
F3 Co1 F1 Fe1 -81.7(12) . . . . no
F4 Co1 F1 Fe1 99.0(12) . . . . no
F9 Co1 F1 Fe1 4.2(12) . . . . no
F10 Co1 F1 Fe1 -177.1(12) 5_545 . . . no
F3 Co1 F2 Fe2 -107.7(12) . . . 5_545 no
F4 Co1 F2 Fe2 71.6(13) . . . 5_545 no
F9 Co1 F2 Fe2 166.3(12) . . . 5_545 no
F1 Co1 F3 Fe3 -74.5(12) . . . 5_545 no
F2 Co1 F3 Fe3 104.6(12) . . . 5_545 no
F9 Co1 F3 Fe3 -168.6(12) . . . 5_545 no
F10 Co1 F3 Fe3 10.0(12) 5_545 . . 5_545 no
F1 Co1 F4 Fe3 -104.9(11) . . . 1_545 no
F2 Co1 F4 Fe3 76.1(12) . . . 1_545 no
F9 Co1 F4 Fe3 -11.0(12) . . . 1_545 no
F10 Co1 F4 Fe3 170.4(11) 5_545 . . 1_545 no
F1 Co1 F9 Co2 42.6(10) . . . . no
F2 Co1 F9 Co2 -138.2(9) . . . . no
F3 Co1 F9 Co2 133.3(9) . . . . no
F4 Co1 F9 Co2 -44.0(10) . . . . no
F1 Co1 F10 Co2 136.0(9) . . 5_545 5_545 no
F2 Co1 F10 Co2 -43.2(9) . . 5_545 5_545 no
F3 Co1 F10 Co2 45.5(9) . . 5_545 5_545 no
F4 Co1 F10 Co2 -137.2(9) . . 5_545 5_545 no
F7 Co2 F5 Fe1 -98.2(10) . . . . no
F8 Co2 F5 Fe1 82.2(10) . . . . no
F9 Co2 F5 Fe1 -4.9(10) . . . . no
F10 Co2 F5 Fe1 176.6(10) . . . . no
F7 Co2 F6 Fe2 -70.0(8) . . . . no
F8 Co2 F6 Fe2 109.7(8) . . . . no
F9 Co2 F6 Fe2 -163.1(8) . . . . no
F10 Co2 F6 Fe2 15.5(8) . . . . no
F5 Co2 F7 Fe3 106.8(10) . . . 1_545 no
F6 Co2 F7 Fe3 -71.8(10) . . . 1_545 no
F9 Co2 F7 Fe3 12.8(10) . . . 1_545 no
F10 Co2 F7 Fe3 -167.3(9) . . . 1_545 no
F5 Co2 F8 Fe3 76.7(10) . . . . no
F6 Co2 F8 Fe3 -104.8(9) . . . . no
F9 Co2 F8 Fe3 170.9(9) . . . . no
F10 Co2 F8 Fe3 -9.0(10) . . . . no
F5 Co2 F9 Co1 -42.6(9) . . . . no
F6 Co2 F9 Co1 138.9(9) . . . . no
F7 Co2 F9 Co1 43.3(10) . . . . no
F8 Co2 F9 Co1 -133.7(9) . . . . no
F5 Co2 F10 Co1 -136.4(8) . . . 5_455 no
F6 Co2 F10 Co1 42.1(8) . . . 5_455 no
F7 Co2 F10 Co1 137.6(8) . . . 5_455 no
F8 Co2 F10 Co1 -45.5(9) . . . 5_455 no
F5 Fe1 F1 Co1 -29.0(12) . . . . no
F11 Fe1 F1 Co1 65.2(12) . . . . no
F5 Fe1 F1 Co1 151.0(12) 7_555 . . . no
F11 Fe1 F1 Co1 -114.8(12) 7_555 . . . no
F1 Fe1 F5 Co2 29.7(10) . . . . no
F11 Fe1 F5 Co2 -63.9(10) . . . . no
F1 Fe1 F5 Co2 -150.3(10) 7_555 . . . no
F11 Fe1 F5 Co2 116.1(10) 7_555 . . . no
F12 Fe2 F6 Co2 134.6(8) . . . . no
F12 Fe2 F6 Co2 47.0(8) 2_555 . . . no
F2 Fe2 F6 Co2 -46.5(8) 5_455 . . . no
F2 Fe2 F6 Co2 -132.0(8) 6_555 . . . no
F13 Fe3 F8 Co2 125.8(9) . . . . no
F14 Fe3 F8 Co2 -56.4(10) . . . . no
F4 Fe3 F8 Co2 -141.3(9) 1_565 . . . no
F3 Fe3 F8 Co2 39.8(10) 5_455 . . . no
F8 Fe3 F4 Co1 -138.5(11) . . 1_565 1_565 no
F13 Fe3 F4 Co1 -52.6(11) . . 1_565 1_565 no
F14 Fe3 F4 Co1 127.0(11) . . 1_565 1_565 no
F13 Fe3 F7 Co2 49.7(10) . . 1_565 1_565 no
F14 Fe3 F7 Co2 -128.1(9) . . 1_565 1_565 no
F8 Fe3 F3 Co1 -40.4(12) . . 5_455 5_455 no
F13 Fe3 F3 Co1 -126.2(12) . . 5_455 5_455 no
F14 Fe3 F3 Co1 54.1(12) . . 5_455 5_455 no
